data_2020687
loop_
_publ_author_name
'Patel, Urmila H.'
'Purohit, Ketankumar P.'

_publ_section_title
;
 Pyridine and 3-methylpyridine solvates of the triple sulfa drug
 constitutent sulfamethazine
;
_journal_coeditor_code WQ3116
_journal_issue 1
_journal_name_full 'Acta Crystallographica Section C'
_journal_page_first 9
_journal_page_last 12
_journal_paper_doi 10.1107/S2053229616015898
_journal_volume 73
_journal_year 2017
_chemical_formula_iupac 'C12 H14 N4 O2 S, C5 H5 N1'
_chemical_formula_moiety 'C12 H14 N4 O2 S, C5 H5 N1'
_chemical_formula_sum 'C17 H19 N5 O2 S'
_chemical_formula_weight 357.43
_chemical_name_common
;
Sulfamethazine pyridine monosolvate
;
_chemical_name_systematic
;
4-Amino-<i>N</i>-(4,6-dimethylpyrimidin-2-yl)benzenesulfonamide
pyridine monosolvate
;
_space_group_crystal_system orthorhombic
_space_group_IT_number 33
_space_group_name_Hall 'P 2c -2n'
_space_group_name_H-M_alt 'P n a 21'
_symmetry_space_group_name_Hall 'P 2c -2n'
_symmetry_space_group_name_H-M 'P n a 21'
_atom_sites_solution_hydrogens mixed
_audit_creation_method SHELXL-2013
_cell_angle_alpha 90.00
_cell_angle_beta 90.00
_cell_angle_gamma 90.00
_cell_formula_units_Z 8
_cell_length_a 30.5388(9)
_cell_length_b 8.0984(2)
_cell_length_c 15.0810(4)
_cell_measurement_reflns_used 4378
_cell_measurement_temperature 293(2)
_cell_measurement_theta_max 21.222
_cell_measurement_theta_min 2.668
_cell_volume 3729.76(17)
_computing_cell_refinement
;
SAINT (Bruker, 2007)
;
_computing_data_collection
;
APEX2 (Bruker, 2007)
;
_computing_data_reduction
;
SAINT (Bruker, 2007)
;
_computing_molecular_graphics
;
PLATON (Spek, 2009) and ORTEP-3 (Farrugia, 2012)
;
_computing_publication_material
;
publCIF (Westrip, 2010)
;
_computing_structure_refinement
;
SHELXL2013 (Sheldrick, 2015)
;
_computing_structure_solution
;
SHELXS97 (Sheldrick, 2008)
;
_diffrn_ambient_temperature 293(2)
_diffrn_measured_fraction_theta_full 1.000
_diffrn_measured_fraction_theta_max 0.996
_diffrn_measurement_device_type 'Bruker Kappa APEXII CCD'
_diffrn_measurement_method '\f and \w scans'
_diffrn_radiation_type MoK\a
_diffrn_radiation_wavelength 0.71073
_diffrn_reflns_av_R_equivalents 0.0354
_diffrn_reflns_limit_h_max 39
_diffrn_reflns_limit_h_min -26
_diffrn_reflns_limit_k_max 8
_diffrn_reflns_limit_k_min -10
_diffrn_reflns_limit_l_max 11
_diffrn_reflns_limit_l_min -19
_diffrn_reflns_number 18564
_diffrn_reflns_theta_full 25.242
_diffrn_reflns_theta_max 27.418
_diffrn_reflns_theta_min 1.334
_exptl_absorpt_coefficient_mu 0.194
_exptl_absorpt_correction_type none
_exptl_crystal_colour colourless
_exptl_crystal_density_diffrn 1.273
_exptl_crystal_density_method 'not measured'
_exptl_crystal_description needle
_exptl_crystal_F_000 1504
_exptl_crystal_size_max 0.65
_exptl_crystal_size_mid 0.30
_exptl_crystal_size_min 0.25
_refine_diff_density_max 0.194
_refine_diff_density_min -0.194
_refine_ls_abs_structure_details
;
Refined as an inversion twin (Flack, 1983)
;
_refine_ls_abs_structure_Flack 0.04(8)
_refine_ls_extinction_coef 0.0016(4)
_refine_ls_extinction_expression Fc^*^=kFc[1+0.001xFc^2^\l^3^/sin(2\q)]^-1/4^
_refine_ls_extinction_method
;
SHELXL2013 (Sheldrick, 2015)
;
_refine_ls_goodness_of_fit_ref 1.000
_refine_ls_hydrogen_treatment mixed
_refine_ls_matrix_type full
_refine_ls_number_parameters 517
_refine_ls_number_reflns 6825
_refine_ls_number_restraints 1
_refine_ls_restrained_S_all 1.000
_refine_ls_R_factor_all 0.0854
_refine_ls_R_factor_gt 0.0472
_refine_ls_shift/su_max 0.005
_refine_ls_shift/su_mean 0.001
_refine_ls_structure_factor_coef Fsqd
_refine_ls_weighting_details 'w=1/[\s^2^(Fo^2^)+(0.0506P)^2^] where P=(Fo^2^+2Fc^2^)/3'
_refine_ls_weighting_scheme calc
_refine_ls_wR_factor_gt 0.0910
_refine_ls_wR_factor_ref 0.1045
_reflns_number_gt 4494
_reflns_number_total 6825
_reflns_threshold_expression 'I > 2\s(I)'
_cod_data_source_file wq3116sup1.cif
_cod_data_source_block 1
_cod_depositor_comments 'Adding full bibliography for 2020687--2020688.cif.'
_cod_database_code 2020687
_cod_database_fobs_code 2020687
_shelx_space_group_comment
;
The symmetry employed for this shelxl refinement is uniquely defined
by the following loop, which should always be used as a source of
symmetry information in preference to the above space-group names.
They are only intended as comments.
;

loop_
_space_group_symop_operation_xyz
'x, y, z'
'-x, -y, z+1/2'
'x+1/2, -y+1/2, z'
'-x+1/2, y+1/2, z+1/2'

loop_
_atom_site_type_symbol
_atom_site_label
_atom_site_fract_x
_atom_site_fract_y
_atom_site_fract_z
_atom_site_U_iso_or_equiv
_atom_site_adp_type
_atom_site_calc_flag
_atom_site_occupancy
N N20A -0.30004(15) 0.8913(5) 0.2996(3) 0.0820(13) Uani d 1
C C25A -0.3316(2) 0.8679(7) 0.3576(4) 0.0906(17) Uani d 1
H H25A -0.324254 0.873117 0.417375 0.109 Uiso calc 1
C C24A -0.3736(2) 0.8368(9) 0.3368(6) 0.115(2) Uani d 1
H H24A -0.394463 0.819105 0.380762 0.138 Uiso calc 1
C C21A -0.3108(2) 0.8853(10) 0.2166(5) 0.123(2) Uani d 1
H H21A -0.289126 0.904116 0.174472 0.147 Uiso calc 1
C C22A -0.3520(3) 0.8528(13) 0.1880(6) 0.167(4) Uani d 1
H H22A -0.358288 0.844580 0.127862 0.200 Uiso calc 1
C C23A -0.3845(3) 0.8322(11) 0.2516(9) 0.158(3) Uani d 1
H H23A -0.413451 0.815444 0.234656 0.189 Uiso calc 1
S S1B 0.02690(3) 0.27065(11) 0.43631(7) 0.0441(3) Uani d 1
S S1A -0.20516(3) 0.95563(13) 0.46009(7) 0.0536(3) Uani d 1
O O3B -0.00381(8) 0.3942(3) 0.46281(19) 0.0526(7) Uani d 1
N N17B 0.05700(11) 0.3537(4) 0.6183(2) 0.0497(8) Uani d 1
O O2B 0.03220(9) 0.2389(3) 0.34374(18) 0.0573(8) Uani d 1
C C10B 0.02973(14) -0.0611(5) 0.4606(3) 0.0533(11) Uani d 1
C C7A -0.12822(12) 0.4776(5) 0.4602(3) 0.0489(9) Uani d 1
C C4A -0.17513(12) 0.7738(4) 0.4598(3) 0.0442(9) Uani d 1
C C12B 0.08850(13) 0.3473(4) 0.5573(3) 0.0436(9) Uani d 1
N N11B 0.07562(11) 0.3225(4) 0.4690(2) 0.0481(8) Uani d 1
O O3A -0.17959(11) 1.0823(3) 0.5007(2) 0.0653(8) Uani d 1
C C10A -0.19598(14) 0.6254(5) 0.4419(3) 0.0532(11) Uani d 1
N N17A -0.14181(12) 1.0502(4) 0.3192(2) 0.0578(9) Uani d 1
C C6A -0.10755(14) 0.6291(5) 0.4763(3) 0.0512(11) Uani d 1
N N8A -0.10533(17) 0.3354(6) 0.4608(4) 0.0746(13) Uani d 1
N N13B 0.13131(11) 0.3637(4) 0.5687(2) 0.0541(9) Uani d 1
C C5A -0.13036(14) 0.7736(5) 0.4765(3) 0.0513(11) Uani d 1
N N11A -0.21463(13) 1.0049(5) 0.3560(3) 0.0583(10) Uani d 1
C C4B 0.01261(12) 0.0878(4) 0.4906(3) 0.0400(9) Uani d 1
C C6B -0.02321(14) -0.0545(5) 0.6085(3) 0.0530(11) Uani d 1
O O2A -0.24790(9) 0.9224(3) 0.4943(2) 0.0667(9) Uani d 1
N N13A -0.19812(13) 1.0397(5) 0.2096(3) 0.0705(11) Uani d 1
C C16B 0.07060(15) 0.3713(5) 0.7036(3) 0.0518(11) Uani d 1
C C15B 0.11458(17) 0.3878(6) 0.7215(3) 0.0639(12) Uani d 1
C C5B -0.01422(13) 0.0901(5) 0.5644(3) 0.0512(10) Uani d 1
C C12A -0.18292(14) 1.0333(5) 0.2928(3) 0.0503(10) Uani d 1
C C9B 0.02067(15) -0.2048(6) 0.5052(3) 0.0600(12) Uani d 1
N N8B -0.01412(18) -0.3465(6) 0.6281(4) 0.0688(13) Uani d 1
C C15A -0.1248(2) 1.0851(7) 0.1674(4) 0.0804(17) Uani d 1
C C16A -0.11190(16) 1.0772(5) 0.2545(4) 0.0656(13) Uani d 1
C C7B -0.00593(13) -0.2046(5) 0.5817(3) 0.0525(11) Uani d 1
C C19B 0.03641(17) 0.3704(7) 0.7725(3) 0.0792(15) Uani d 1
H H191 0.049730 0.383666 0.829738 0.119 Uiso calc 1
H H192 0.016349 0.459635 0.762120 0.119 Uiso calc 1
H H193 0.020867 0.267458 0.770616 0.119 Uiso calc 1
C C9A -0.17331(13) 0.4795(5) 0.4425(3) 0.0549(10) Uani d 1
C C14B 0.14401(15) 0.3858(6) 0.6528(3) 0.0596(12) Uani d 1
C C18B 0.19249(16) 0.4075(8) 0.6669(4) 0.0966(19) Uani d 1
H H183 0.198278 0.422347 0.728971 0.145 Uiso calc 1
H H182 0.207671 0.311243 0.646000 0.145 Uiso calc 1
H H181 0.202439 0.502674 0.634770 0.145 Uiso calc 1
C C14A -0.1681(2) 1.0682(6) 0.1464(3) 0.0781(16) Uani d 1
C C19A -0.06528(16) 1.0934(7) 0.2830(4) 0.0945(18) Uani d 1
H H19X -0.047145 1.112204 0.231963 0.142 Uiso calc 1
H H19Z -0.062509 1.184781 0.323170 0.142 Uiso calc 1
H H19Y -0.056193 0.993779 0.312124 0.142 Uiso calc 1
C C18A -0.1855(2) 1.0738(10) 0.0532(4) 0.135(3) Uani d 1
H H18Z -0.161873 1.094631 0.012719 0.202 Uiso calc 1
H H18X -0.198941 0.969936 0.038944 0.202 Uiso calc 1
H H18Y -0.206839 1.160412 0.048313 0.202 Uiso calc 1
N N20B 0.14115(12) 0.2099(5) 0.3505(3) 0.0682(10) Uani d 1
C C21B 0.18363(18) 0.2129(6) 0.3658(4) 0.0786(15) Uani d 1
H H21B 0.193231 0.251730 0.420524 0.094 Uiso calc 1
C C25B 0.1298(2) 0.1555(10) 0.2723(4) 0.125(3) Uani d 1
H H25B 0.100148 0.155104 0.258292 0.150 Uiso calc 1
C C23B 0.2015(2) 0.1057(9) 0.2257(5) 0.110(2) Uani d 1
H H23B 0.221605 0.072602 0.183023 0.132 Uiso calc 1
C C24B 0.1583(2) 0.0993(11) 0.2099(4) 0.140(3) Uani d 1
H H24B 0.147917 0.056723 0.156685 0.168 Uiso calc 1
C C22B 0.21464(17) 0.1617(7) 0.3053(5) 0.0904(17) Uani d 1
H H22B 0.244274 0.165852 0.319309 0.108 Uiso calc 1
H H9A -0.1899(12) 0.378(5) 0.427(3) 0.059(12) Uiso d 1
H H82A -0.1168(14) 0.252(5) 0.449(3) 0.058(16) Uiso d 1
H H5A -0.1172(12) 0.881(5) 0.484(2) 0.049(11) Uiso d 1
H H10B 0.0500(11) -0.054(4) 0.411(3) 0.046(10) Uiso d 1
H H5B -0.0245(12) 0.199(5) 0.591(3) 0.061(12) Uiso d 1
H H10A -0.2265(13) 0.628(4) 0.429(3) 0.055(11) Uiso d 1
H H15B 0.1231(12) 0.389(4) 0.784(3) 0.049(11) Uiso d 1
H H9B 0.0287(13) -0.307(5) 0.484(3) 0.066(14) Uiso d 1
H H81A -0.0789(16) 0.342(5) 0.465(4) 0.071(16) Uiso d 1
H H6A -0.0789(13) 0.625(4) 0.490(3) 0.056(12) Uiso d 1
H H6B -0.0404(14) -0.059(5) 0.654(3) 0.068(15) Uiso d 1
H H11B 0.0926(12) 0.286(4) 0.434(3) 0.047(12) Uiso d 1
H H11A -0.2393(15) 0.974(5) 0.346(3) 0.067(16) Uiso d 1
H H81B -0.0035(14) -0.430(6) 0.606(3) 0.064(16) Uiso d 1
H H15A -0.1058(19) 1.108(7) 0.127(5) 0.11(2) Uiso d 1
H H82B -0.025(2) -0.347(8) 0.674(5) 0.10(3) Uiso d 1

loop_
_atom_site_aniso_label
_atom_site_aniso_U_11
_atom_site_aniso_U_22
_atom_site_aniso_U_33
_atom_site_aniso_U_12
_atom_site_aniso_U_13
_atom_site_aniso_U_23
N20A 0.078(3) 0.100(3) 0.068(3) -0.010(2) -0.003(3) 0.015(2)
C25A 0.093(4) 0.107(4) 0.072(4) -0.027(3) -0.004(4) 0.012(3)
C24A 0.086(5) 0.145(6) 0.113(6) -0.036(4) 0.002(5) 0.000(5)
C21A 0.091(5) 0.204(8) 0.073(5) -0.020(5) 0.002(4) 0.009(5)
C22A 0.143(8) 0.276(12) 0.082(6) -0.057(8) -0.039(6) 0.017(6)
C23A 0.092(6) 0.215(9) 0.165(10) -0.041(6) -0.032(7) 0.015(8)
S1B 0.0428(5) 0.0524(6) 0.0373(5) -0.0013(4) -0.0031(5) 0.0002(5)
S1A 0.0545(6) 0.0593(6) 0.0471(7) 0.0040(5) 0.0064(6) 0.0056(5)
O3B 0.0523(15) 0.0511(14) 0.0544(18) 0.0066(12) -0.0028(15) 0.0054(13)
N17B 0.051(2) 0.060(2) 0.038(2) -0.0011(17) 0.0039(18) 0.0018(16)
O2B 0.0572(17) 0.0802(19) 0.0344(16) -0.0083(14) -0.0048(14) -0.0008(14)
C10B 0.056(2) 0.057(3) 0.048(3) -0.002(2) 0.010(3) -0.009(2)
C7A 0.045(2) 0.055(2) 0.047(2) 0.004(2) 0.002(2) 0.004(2)
C4A 0.044(2) 0.055(2) 0.034(2) -0.0043(18) 0.0018(19) 0.002(2)
C12B 0.053(3) 0.041(2) 0.037(2) -0.0071(18) 0.002(2) 0.0013(17)
N11B 0.0394(19) 0.072(2) 0.0333(19) -0.0053(16) 0.0031(18) -0.0053(17)
O3A 0.081(2) 0.0565(17) 0.058(2) 0.0004(16) 0.0001(17) -0.0046(13)
C10A 0.041(2) 0.063(3) 0.056(3) -0.002(2) -0.006(2) 0.008(2)
N17A 0.052(2) 0.069(2) 0.052(2) -0.0009(18) 0.005(2) 0.0056(17)
C6A 0.034(2) 0.072(3) 0.048(3) 0.000(2) -0.005(2) -0.001(2)
N8A 0.055(3) 0.060(3) 0.109(4) 0.005(2) -0.004(3) -0.005(3)
N13B 0.043(2) 0.079(2) 0.040(2) -0.0167(17) -0.0072(17) 0.0001(17)
C5A 0.055(3) 0.051(3) 0.048(3) -0.010(2) -0.005(2) 0.0015(19)
N11A 0.046(2) 0.076(3) 0.053(3) 0.003(2) 0.000(2) 0.0191(19)
C4B 0.0341(18) 0.044(2) 0.042(2) 0.0022(17) 0.0003(18) -0.0006(16)
C6B 0.048(3) 0.061(3) 0.051(3) 0.004(2) 0.012(2) 0.006(2)
O2A 0.0549(17) 0.0802(19) 0.065(2) 0.0100(15) 0.0162(16) 0.0102(15)
N13A 0.074(3) 0.083(3) 0.055(3) 0.015(2) -0.004(2) 0.017(2)
C16B 0.066(3) 0.055(2) 0.034(2) 0.002(2) 0.001(2) -0.0030(18)
C15B 0.068(3) 0.085(3) 0.039(3) -0.010(2) -0.011(3) 0.000(2)
C5B 0.047(2) 0.052(3) 0.055(3) 0.007(2) 0.007(2) 0.000(2)
C12A 0.056(3) 0.051(2) 0.044(3) 0.007(2) 0.000(2) 0.009(2)
C9B 0.070(3) 0.046(3) 0.064(3) 0.005(2) 0.005(3) -0.011(2)
N8B 0.086(3) 0.049(3) 0.071(3) 0.002(2) 0.005(3) 0.012(3)
C15A 0.089(5) 0.097(4) 0.055(4) -0.001(3) 0.024(4) 0.017(3)
C16A 0.061(3) 0.067(3) 0.069(4) -0.004(2) 0.014(3) -0.003(2)
C7B 0.049(2) 0.055(3) 0.053(3) 0.000(2) -0.010(2) -0.001(2)
C19B 0.084(4) 0.105(4) 0.049(3) 0.009(3) 0.012(3) -0.002(3)
C9A 0.046(2) 0.053(3) 0.065(3) -0.005(2) -0.001(2) 0.004(2)
C14B 0.055(3) 0.074(3) 0.050(3) -0.018(2) -0.008(3) 0.002(2)
C18B 0.071(4) 0.149(5) 0.070(4) -0.033(3) -0.021(3) 0.002(3)
C14A 0.099(4) 0.090(4) 0.045(3) 0.019(3) 0.007(3) 0.016(3)
C19A 0.063(4) 0.126(5) 0.094(4) -0.023(3) 0.019(3) -0.017(3)
C18A 0.152(6) 0.196(7) 0.056(4) 0.017(5) -0.008(5) 0.035(4)
N20B 0.054(2) 0.105(3) 0.046(2) -0.003(2) -0.001(2) -0.009(2)
C21B 0.073(4) 0.095(4) 0.068(4) -0.008(3) -0.012(3) -0.005(3)
C25B 0.063(4) 0.250(8) 0.062(4) 0.030(5) -0.007(3) -0.053(5)
C23B 0.076(5) 0.167(6) 0.086(5) 0.034(4) 0.021(4) -0.017(4)
C24B 0.078(5) 0.284(10) 0.057(4) 0.055(5) -0.006(4) -0.054(5)
C22B 0.050(3) 0.109(4) 0.113(6) 0.007(3) 0.002(4) -0.015(4)

loop_
_atom_type_symbol
_atom_type_description
_atom_type_scat_dispersion_real
_atom_type_scat_dispersion_imag
_atom_type_scat_source
C C 0.0033 0.0016 'International Tables Vol C Tables 4.2.6.8 and 6.1.1.4'
H H 0.0000 0.0000 'International Tables Vol C Tables 4.2.6.8 and 6.1.1.4'
N N 0.0061 0.0033 'International Tables Vol C Tables 4.2.6.8 and 6.1.1.4'
O O 0.0106 0.0060 'International Tables Vol C Tables 4.2.6.8 and 6.1.1.4'
S S 0.1246 0.1234 'International Tables Vol C Tables 4.2.6.8 and 6.1.1.4'

loop_
_geom_angle_atom_site_label_1
_geom_angle_atom_site_label_2
_geom_angle_atom_site_label_3
_geom_angle
C21A N20A C25A 116.9(5)
N20A C25A C24A 124.8(6)
N20A C25A H25A 117.6
C24A C25A H25A 117.6
C23A C24A C25A 118.0(8)
C23A C24A H24A 121.0
C25A C24A H24A 121.0
N20A C21A C22A 123.4(7)
N20A C21A H21A 118.3
C22A C21A H21A 118.3
C21A C22A C23A 117.8(8)
C21A C22A H22A 121.1
C23A C22A H22A 121.1
C24A C23A C22A 119.0(7)
C24A C23A H23A 120.5
C22A C23A H23A 120.5
O3B S1B O2B 118.29(17)
O3B S1B N11B 109.62(18)
O2B S1B N11B 103.88(18)
O3B S1B C4B 107.37(17)
O2B S1B C4B 109.47(17)
N11B S1B C4B 107.80(18)
O3A S1A O2A 118.69(19)
O3A S1A N11A 109.4(2)
O2A S1A N11A 103.3(2)
O3A S1A C4A 108.77(18)
O2A S1A C4A 108.91(16)
N11A S1A C4A 107.25(19)
C12B N17B C16B 115.9(3)
C9B C10B C4B 120.1(4)
C9B C10B H10B 124(2)
C4B C10B H10B 116(2)
N8A C7A C6A 120.9(4)
N8A C7A C9A 121.3(4)
C6A C7A C9A 117.8(4)
C10A C4A C5A 119.1(4)
C10A C4A S1A 119.6(3)
C5A C4A S1A 121.4(3)
N13B C12B N17B 128.2(4)
N13B C12B N11B 114.5(4)
N17B C12B N11B 117.3(3)
C12B N11B S1B 125.6(3)
C12B N11B H11B 120(3)
S1B N11B H11B 107(3)
C9A C10A C4A 121.0(4)
C9A C10A H10A 121(2)
C4A C10A H10A 118(2)
C12A N17A C16A 116.1(4)
C5A C6A C7A 121.5(4)
C5A C6A H6A 122(2)
C7A C6A H6A 117(2)
C7A N8A H82A 120(3)
C7A N8A H81A 117(3)
H82A N8A H81A 121(5)
C12B N13B C14B 115.0(4)
C6A C5A C4A 120.2(4)
C6A C5A H5A 124(2)
C4A C5A H5A 116(2)
C12A N11A S1A 125.2(3)
C12A N11A H11A 125(4)
S1A N11A H11A 106(4)
C5B C4B C10B 119.8(4)
C5B C4B S1B 120.9(3)
C10B C4B S1B 119.3(3)
C5B C6B C7B 122.0(5)
C5B C6B H6B 123(3)
C7B C6B H6B 115(3)
C12A N13A C14A 115.8(4)
N17B C16B C15B 119.6(4)
N17B C16B C19B 116.8(4)
C15B C16B C19B 123.6(4)
C14B C15B C16B 119.4(4)
C14B C15B H15B 124(2)
C16B C15B H15B 117(2)
C6B C5B C4B 119.8(4)
C6B C5B H5B 119(2)
C4B C5B H5B 121(2)
N17A C12A N13A 127.3(4)
N17A C12A N11A 118.4(4)
N13A C12A N11A 114.3(4)
C10B C9B C7B 121.0(4)
C10B C9B H9B 123(3)
C7B C9B H9B 116(3)
C7B N8B H81B 114(3)
C7B N8B H82B 123(5)
H81B N8B H82B 122(6)
C14A C15A C16A 119.6(5)
C14A C15A H15A 121(4)
C16A C15A H15A 120(4)
N17A C16A C15A 120.3(5)
N17A C16A C19A 116.7(5)
C15A C16A C19A 123.0(5)
N8B C7B C6B 121.2(5)
N8B C7B C9B 121.5(4)
C6B C7B C9B 117.3(4)
C16B C19B H191 109.5
C16B C19B H192 109.5
H191 C19B H192 109.5
C16B C19B H193 109.5
H191 C19B H193 109.5
H192 C19B H193 109.5
C10A C9A C7A 120.5(4)
C10A C9A H9A 117(2)
C7A C9A H9A 122(2)
N13B C14B C15B 121.8(4)
N13B C14B C18B 115.8(4)
C15B C14B C18B 122.4(4)
C14B C18B H183 109.5
C14B C18B H182 109.5
H183 C18B H182 109.5
C14B C18B H181 109.5
H183 C18B H181 109.5
H182 C18B H181 109.5
N13A C14A C15A 121.0(5)
N13A C14A C18A 115.3(6)
C15A C14A C18A 123.7(6)
C16A C19A H19X 109.5
C16A C19A H19Z 109.5
H19X C19A H19Z 109.5
C16A C19A H19Y 109.5
H19X C19A H19Y 109.5
H19Z C19A H19Y 109.5
C14A C18A H18Z 109.5
C14A C18A H18X 109.5
H18Z C18A H18X 109.5
C14A C18A H18Y 109.5
H18Z C18A H18Y 109.5
H18X C18A H18Y 109.5
C25B N20B C21B 115.2(5)
N20B C21B C22B 123.6(5)
N20B C21B H21B 118.2
C22B C21B H21B 118.2
N20B C25B C24B 124.6(6)
N20B C25B H25B 117.7
C24B C25B H25B 117.7
C24B C23B C22B 117.8(6)
C24B C23B H23B 121.1
C22B C23B H23B 121.1
C23B C24B C25B 119.6(6)
C23B C24B H24B 120.2
C25B C24B H24B 120.2
C23B C22B C21B 119.1(5)
C23B C22B H22B 120.4
C21B C22B H22B 120.4

loop_
_geom_bond_atom_site_label_1
_geom_bond_atom_site_label_2
_geom_bond_distance
N20A C21A 1.294(8)
N20A C25A 1.314(7)
C25A C24A 1.347(8)
C25A H25A 0.9300
C24A C23A 1.327(11)
C24A H24A 0.9300
C21A C22A 1.356(10)
C21A H21A 0.9300
C22A C23A 1.390(12)
C22A H22A 0.9300
C23A H23A 0.9300
S1B O3B 1.428(3)
S1B O2B 1.429(3)
S1B N11B 1.623(3)
S1B C4B 1.747(4)
S1A O3A 1.427(3)
S1A O2A 1.429(3)
S1A N11A 1.645(4)
S1A C4A 1.735(4)
N17B C12B 1.332(5)
N17B C16B 1.359(5)
C10B C9B 1.372(6)
C10B C4B 1.389(5)
C10B H10B 0.97(4)
C7A N8A 1.347(5)
C7A C6A 1.401(5)
C7A C9A 1.403(5)
C4A C10A 1.387(5)
C4A C5A 1.390(5)
C12B N13B 1.325(5)
C12B N11B 1.403(5)
N11B H11B 0.80(4)
C10A C9A 1.369(6)
C10A H10A 0.95(4)
N17A C12A 1.324(5)
N17A C16A 1.354(6)
C6A C5A 1.362(6)
C6A H6A 0.90(4)
N8A H82A 0.78(4)
N8A H81A 0.81(5)
N13B C14B 1.338(5)
C5A H5A 0.96(4)
N11A C12A 1.379(5)
N11A H11A 0.81(4)
C4B C5B 1.383(5)
C6B C5B 1.374(6)
C6B C7B 1.385(6)
C6B H6B 0.87(4)
N13A C12A 1.339(5)
N13A C14A 1.342(6)
C16B C15B 1.377(6)
C16B C19B 1.473(6)
C15B C14B 1.372(6)
C15B H15B 0.98(4)
C5B H5B 1.02(4)
C9B C7B 1.412(6)
C9B H9B 0.92(4)
N8B C7B 1.368(6)
N8B H81B 0.82(4)
N8B H82B 0.76(6)
C15A C14A 1.367(8)
C15A C16A 1.373(8)
C15A H15A 0.86(6)
C16A C19A 1.493(7)
C19B H191 0.9600
C19B H192 0.9600
C19B H193 0.9600
C9A H9A 1.00(4)
C14B C18B 1.506(6)
C18B H183 0.9600
C18B H182 0.9600
C18B H181 0.9600
C14A C18A 1.505(8)
C19A H19X 0.9600
C19A H19Z 0.9600
C19A H19Y 0.9600
C18A H18Z 0.9600
C18A H18X 0.9600
C18A H18Y 0.9600
N20B C25B 1.306(7)
N20B C21B 1.318(6)
C21B C22B 1.380(7)
C21B H21B 0.9300
C25B C24B 1.360(8)
C25B H25B 0.9300
C23B C24B 1.340(8)
C23B C22B 1.345(8)
C23B H23B 0.9300
C24B H24B 0.9300
C22B H22B 0.9300

loop_
_geom_hbond_atom_site_label_D
_geom_hbond_atom_site_label_H
_geom_hbond_atom_site_label_A
_geom_hbond_site_symmetry_A
_geom_hbond_distance_DH
_geom_hbond_distance_HA
_geom_hbond_distance_DA
_geom_hbond_angle_DHA
_geom_hbond_publ_flag
N8A H81A O3B . 0.81(5) 2.34(5) 3.176(6) 172(5) yes
N8A H82A O3A . 0.78(4) 2.49(4) 3.168(6) 139(4) yes
N8B H81B O3B 1_545 0.82(5) 2.59(5) 3.275(6) 142(4) yes
N8B H81B N17B 1_545 0.82(5) 2.55(5) 3.261(6) 145(4) yes
N11A H11A N20A . 0.81(4) 2.09(5) 2.894(6) 171(5) yes
N11B H11B N20B . 0.80(4) 2.04(4) 2.834(5) 174(3) yes

loop_
_geom_torsion_atom_site_label_1
_geom_torsion_atom_site_label_2
_geom_torsion_atom_site_label_3
_geom_torsion_atom_site_label_4
_geom_torsion
C21A N20A C25A C24A 0.7(9)
N20A C25A C24A C23A -1.2(11)
C25A N20A C21A C22A -1.5(11)
N20A C21A C22A C23A 2.9(15)
C25A C24A C23A C22A 2.6(13)
C21A C22A C23A C24A -3.3(15)
O3A S1A C4A C10A 166.0(3)
O2A S1A C4A C10A 35.2(4)
N11A S1A C4A C10A -75.9(4)
O3A S1A C4A C5A -14.6(4)
O2A S1A C4A C5A -145.3(3)
N11A S1A C4A C5A 103.6(4)
C16B N17B C12B N13B -3.5(5)
C16B N17B C12B N11B 177.5(3)
N13B C12B N11B S1B 170.0(3)
N17B C12B N11B S1B -10.8(5)
O3B S1B N11B C12B 60.5(4)
O2B S1B N11B C12B -172.2(3)
C4B S1B N11B C12B -56.1(4)
C5A C4A C10A C9A 1.6(7)
S1A C4A C10A C9A -179.0(4)
N8A C7A C6A C5A -179.5(4)
C9A C7A C6A C5A 1.2(6)
N17B C12B N13B C14B 1.6(6)
N11B C12B N13B C14B -179.4(3)
C7A C6A C5A C4A -0.6(6)
C10A C4A C5A C6A -0.8(6)
S1A C4A C5A C6A 179.7(3)
O3A S1A N11A C12A 58.8(4)
O2A S1A N11A C12A -173.9(4)
C4A S1A N11A C12A -58.9(4)
C9B C10B C4B C5B -1.2(6)
C9B C10B C4B S1B 176.7(3)
O3B S1B C4B C5B -18.3(4)
O2B S1B C4B C5B -147.9(3)
N11B S1B C4B C5B 99.7(3)
O3B S1B C4B C10B 163.9(3)
O2B S1B C4B C10B 34.3(4)
N11B S1B C4B C10B -78.1(4)
C12B N17B C16B C15B 2.5(5)
C12B N17B C16B C19B -177.1(4)
N17B C16B C15B C14B -0.2(6)
C19B C16B C15B C14B 179.4(4)
C7B C6B C5B C4B 0.4(6)
C10B C4B C5B C6B 1.0(6)
S1B C4B C5B C6B -176.8(3)
C16A N17A C12A N13A 0.1(6)
C16A N17A C12A N11A 179.7(4)
C14A N13A C12A N17A -0.8(7)
C14A N13A C12A N11A 179.6(4)
S1A N11A C12A N17A -12.0(6)
S1A N11A C12A N13A 167.6(3)
C4B C10B C9B C7B -0.1(6)
C12A N17A C16A C15A -0.3(6)
C12A N17A C16A C19A -178.9(4)
C14A C15A C16A N17A 1.1(8)
C14A C15A C16A C19A 179.6(5)
C5B C6B C7B N8B 177.9(4)
C5B C6B C7B C9B -1.6(6)
C10B C9B C7B N8B -178.1(4)
C10B C9B C7B C6B 1.5(6)
C4A C10A C9A C7A -0.9(7)
N8A C7A C9A C10A -179.7(5)
C6A C7A C9A C10A -0.5(7)
C12B N13B C14B C15B 1.2(6)
C12B N13B C14B C18B -179.0(4)
C16B C15B C14B N13B -1.8(7)
C16B C15B C14B C18B 178.4(5)
C12A N13A C14A C15A 1.5(7)
C12A N13A C14A C18A 179.6(5)
C16A C15A C14A N13A -1.7(8)
C16A C15A C14A C18A -179.6(5)
C25B N20B C21B C22B -0.6(8)
C21B N20B C25B C24B 2.2(11)
C22B C23B C24B C25B 2.9(13)
N20B C25B C24B C23B -3.4(14)
C24B C23B C22B C21B -1.4(11)
N20B C21B C22B C23B 0.2(9)
